data_7024536
loop_
_publ_author_name
'Huo, Xian-Kuan'
'Su, Ge'
'Jin, Guo-Xin'

_publ_section_title
;
 Neutral and zwitterionic half-sandwich Ir, Rh complexes supported by
 P,S-substituted o-carboranyl ligands: Synthesis, characterization and
 reactivity.
;
_journal_issue 8
_journal_name_full 'Dalton transactions (Cambridge, England : 2003)'
_journal_page_first 1954
_journal_page_last 1961
_journal_paper_doi 10.1039/b918272a
_journal_volume 39
_journal_year 2010
_chemical_formula_sum 'C25 H37 B9 Ir O P S'
_chemical_formula_weight 706.07
_chemical_name_systematic
;
?
;
_space_group_IT_number 14
_symmetry_cell_setting monoclinic
_symmetry_space_group_name_Hall '-P 2yn'
_symmetry_space_group_name_H-M 'P 1 21/n 1'
_atom_sites_solution_hydrogens geom
_atom_sites_solution_primary direct
_atom_sites_solution_secondary difmap
_audit_creation_method SHELXL-97
_cell_angle_alpha 90.00
_cell_angle_beta 103.047(4)
_cell_angle_gamma 90.00
_cell_formula_units_Z 4
_cell_length_a 10.231(3)
_cell_length_b 16.911(5)
_cell_length_c 17.352(5)
_cell_measurement_reflns_used 940
_cell_measurement_temperature 293(2)
_cell_measurement_theta_max 27.357
_cell_measurement_theta_min 3.213
_cell_volume 2924.7(15)
_computing_cell_refinement 'Bruker SMART'
_computing_data_collection 'Bruker SMART'
_computing_data_reduction 'Bruker SHELXTL'
_computing_molecular_graphics 'Bruker SHELXTL'
_computing_publication_material 'Bruker SHELXTL'
_computing_structure_refinement 'SHELXL-97 (Sheldrick, 1997)'
_computing_structure_solution 'SHELXS-97 (Sheldrick, 1990)'
_diffrn_ambient_temperature 293(2)
_diffrn_measured_fraction_theta_full 0.974
_diffrn_measured_fraction_theta_max 0.974
_diffrn_measurement_device_type 'CCD area detector'
_diffrn_measurement_method 'phi and omega scans'
_diffrn_radiation_monochromator graphite
_diffrn_radiation_source 'fine-focus sealed tube'
_diffrn_radiation_type MoK\a
_diffrn_radiation_wavelength 0.71073
_diffrn_reflns_av_R_equivalents 0.0298
_diffrn_reflns_av_sigmaI/netI 0.0446
_diffrn_reflns_limit_h_max 10
_diffrn_reflns_limit_h_min -13
_diffrn_reflns_limit_k_max 21
_diffrn_reflns_limit_k_min -17
_diffrn_reflns_limit_l_max 21
_diffrn_reflns_limit_l_min -20
_diffrn_reflns_number 13726
_diffrn_reflns_theta_full 27.00
_diffrn_reflns_theta_max 27.00
_diffrn_reflns_theta_min 1.70
_diffrn_standards_decay_% 4.59
_exptl_absorpt_coefficient_mu 4.711
_exptl_absorpt_correction_T_max 0.7044
_exptl_absorpt_correction_T_min 0.4526
_exptl_absorpt_correction_type multi-scan
_exptl_absorpt_process_details sadabs
_exptl_crystal_colour 'dark red'
_exptl_crystal_density_diffrn 1.604
_exptl_crystal_density_method 'not measured'
_exptl_crystal_description block
_exptl_crystal_F_000 1392
_exptl_crystal_size_max 0.20
_exptl_crystal_size_mid 0.12
_exptl_crystal_size_min 0.08
_refine_diff_density_max 1.493
_refine_diff_density_min -0.554
_refine_diff_density_rms 0.092
_refine_ls_extinction_method none
_refine_ls_goodness_of_fit_ref 0.908
_refine_ls_hydrogen_treatment mixed
_refine_ls_matrix_type full
_refine_ls_number_parameters 370
_refine_ls_number_reflns 6225
_refine_ls_number_restraints 0
_refine_ls_restrained_S_all 0.908
_refine_ls_R_factor_all 0.0421
_refine_ls_R_factor_gt 0.0267
_refine_ls_shift/su_max 0.002
_refine_ls_shift/su_mean 0.000
_refine_ls_structure_factor_coef Fsqd
_refine_ls_weighting_details 'calc w=1/[\s^2^(Fo^2^)+(0.0272P)^2^+0.0000P] where P=(Fo^2^+2Fc^2^)/3'
_refine_ls_weighting_scheme calc
_refine_ls_wR_factor_gt 0.0537
_refine_ls_wR_factor_ref 0.0568
_reflns_number_gt 4649
_reflns_number_total 6225
_reflns_threshold_expression >2sigma(I)
_cod_data_source_file b918272a.txt
_cod_data_source_block f90317a
_cod_depositor_comments
;
The following automatic conversions were performed:

'_symmetry_cell_setting' value 'Monoclinic' changed to 'monoclinic'
according to /home/saulius/struct/CIF-dictionaries/cif_core.dic
dictionary named 'cif_core.dic' version 2.4.2 from 2011-04-26.

Automatic conversion script
Id: cif_fix_values 1891 2012-01-12 08:04:46Z andrius 
;
_cod_original_cell_volume 2924.6(15)
_cod_original_sg_symbol_H-M P2(1)/n
_cod_database_code 7024536

loop_
_symmetry_equiv_pos_as_xyz
'x, y, z'
'-x+1/2, y+1/2, -z+1/2'
'-x, -y, -z'
'x-1/2, -y-1/2, z-1/2'

loop_
_atom_site_label
_atom_site_type_symbol
_atom_site_fract_x
_atom_site_fract_y
_atom_site_fract_z
_atom_site_U_iso_or_equiv
_atom_site_adp_type
_atom_site_occupancy
_atom_site_symmetry_multiplicity
_atom_site_calc_flag
_atom_site_refinement_flags
Ir1 Ir 0.630814(14) 0.237059(8) 0.068949(8) 0.03494(5) Uani 1 1 d .
P1 P 0.49834(9) 0.26476(5) 0.15556(5) 0.02960(19) Uani 1 1 d .
S1 S 0.54595(11) 0.11716(6) 0.05896(6) 0.0472(3) Uani 1 1 d .
O1 O 0.6813(3) 0.12691(17) 0.24750(18) 0.0604(8) Uani 1 1 d .
B1 B 0.4513(5) 0.0443(3) 0.2805(3) 0.0481(12) Uani 1 1 d .
H1A H 0.4980 0.0123 0.3349 0.058 Uiso 1 1 calc R
B2 B 0.4749(5) 0.0155(3) 0.1872(3) 0.0458(11) Uani 1 1 d .
H2A H 0.5400 -0.0344 0.1798 0.055 Uiso 1 1 calc R
B3 B 0.5479(4) 0.1042(3) 0.2311(3) 0.0402(10) Uani 1 1 d .
B4 B 0.4289(5) 0.1475(3) 0.2796(3) 0.0446(11) Uani 1 1 d .
H4A H 0.4634 0.1836 0.3330 0.053 Uiso 1 1 calc R
B5 B 0.2878(5) 0.0869(3) 0.2660(3) 0.0542(13) Uani 1 1 d .
H5A H 0.2287 0.0837 0.3116 0.065 Uiso 1 1 calc R
B6 B 0.3177(5) 0.0034(3) 0.2086(3) 0.0501(12) Uani 1 1 d .
H6A H 0.2796 -0.0563 0.2158 0.060 Uiso 1 1 calc R
B9 B 0.2830(5) 0.1715(3) 0.2063(3) 0.0460(12) Uani 1 1 d .
H9A H 0.226(4) 0.224(2) 0.211(2) 0.043(10) Uiso 1 1 d .
B10 B 0.2034(5) 0.0780(3) 0.1668(4) 0.0560(14) Uani 1 1 d .
H10A H 0.102(5) 0.062(3) 0.158(3) 0.093(16) Uiso 1 1 d .
H10B H 0.222(5) 0.113(3) 0.125(3) 0.086(16) Uiso 1 1 d .
B11 B 0.3262(5) 0.0394(3) 0.1149(3) 0.0473(12) Uani 1 1 d .
H11A H 0.301(3) 0.004(2) 0.061(2) 0.055(11) Uiso 1 1 d .
C1 C 0.1402(5) 0.3962(3) 0.0015(3) 0.0633(13) Uani 1 1 d .
H1 H 0.0674 0.4214 -0.0311 0.076 Uiso 1 1 calc R
C2 C 0.1649(4) 0.3176(3) -0.0098(3) 0.0616(13) Uani 1 1 d .
H2 H 0.1102 0.2901 -0.0513 0.074 Uiso 1 1 calc R
C3 C 0.7837(4) 0.0749(3) 0.2340(3) 0.0744(15) Uani 1 1 d .
H3A H 0.8013 0.0352 0.2746 0.112 Uiso 1 1 calc R
H3B H 0.8642 0.1045 0.2350 0.112 Uiso 1 1 calc R
H3C H 0.7546 0.0499 0.1834 0.112 Uiso 1 1 calc R
C4 C 0.3547(3) 0.3202(2) 0.1004(2) 0.0323(8) Uani 1 1 d .
C5 C 0.3305(4) 0.3994(2) 0.1097(2) 0.0448(10) Uani 1 1 d .
H5 H 0.3872 0.4280 0.1494 0.054 Uiso 1 1 calc R
C6 C 0.2225(5) 0.4370(3) 0.0606(3) 0.0567(12) Uani 1 1 d .
H6 H 0.2064 0.4902 0.0681 0.068 Uiso 1 1 calc R
C7 C 0.4494(4) 0.1008(2) 0.1332(2) 0.0353(8) Uani 1 1 d .
C8 C 0.4267(3) 0.1732(2) 0.1834(2) 0.0308(8) Uani 1 1 d .
C9 C 0.2692(4) 0.2796(2) 0.0392(2) 0.0466(10) Uani 1 1 d .
H9 H 0.2832 0.2260 0.0318 0.056 Uiso 1 1 calc R
C10 C 0.5670(3) 0.3176(2) 0.2461(2) 0.0346(8) Uani 1 1 d .
C11 C 0.4870(4) 0.3595(2) 0.2868(2) 0.0441(10) Uani 1 1 d .
H11 H 0.3948 0.3623 0.2670 0.053 Uiso 1 1 calc R
C12 C 0.5458(5) 0.3973(2) 0.3572(2) 0.0555(12) Uani 1 1 d .
H12 H 0.4927 0.4271 0.3833 0.067 Uiso 1 1 calc R
C13 C 0.6799(5) 0.3914(3) 0.3886(2) 0.0587(13) Uani 1 1 d .
H13 H 0.7179 0.4172 0.4356 0.070 Uiso 1 1 calc R
C14 C 0.7576(4) 0.3480(3) 0.3514(2) 0.0539(11) Uani 1 1 d .
H14 H 0.8487 0.3428 0.3741 0.065 Uiso 1 1 calc R
C15 C 0.7039(4) 0.3109(2) 0.2798(2) 0.0438(9) Uani 1 1 d .
H15 H 0.7590 0.2817 0.2545 0.053 Uiso 1 1 calc R
C16 C 0.6382(4) 0.3289(2) -0.0162(2) 0.0462(10) Uani 1 1 d .
C17 C 0.7223(4) 0.3545(2) 0.0571(2) 0.0455(10) Uani 1 1 d .
C18 C 0.8240(4) 0.2973(3) 0.0801(2) 0.0491(10) Uani 1 1 d .
C19 C 0.8098(4) 0.2386(3) 0.0176(3) 0.0550(11) Uani 1 1 d .
C20 C 0.6976(5) 0.2587(2) -0.0417(2) 0.0523(11) Uani 1 1 d .
C21 C 0.5203(5) 0.3728(3) -0.0634(3) 0.0733(15) Uani 1 1 d .
H21A H 0.4791 0.4029 -0.0284 0.110 Uiso 1 1 calc R
H21B H 0.4565 0.3358 -0.0924 0.110 Uiso 1 1 calc R
H21C H 0.5495 0.4078 -0.0997 0.110 Uiso 1 1 calc R
C22 C 0.7053(5) 0.4284(3) 0.1015(3) 0.0619(12) Uani 1 1 d .
H22A H 0.7482 0.4219 0.1563 0.093 Uiso 1 1 calc R
H22B H 0.6114 0.4386 0.0966 0.093 Uiso 1 1 calc R
H22C H 0.7453 0.4721 0.0800 0.093 Uiso 1 1 calc R
C23 C 0.9401(4) 0.3016(3) 0.1507(3) 0.0753(15) Uani 1 1 d .
H23A H 1.0162 0.3244 0.1352 0.113 Uiso 1 1 calc R
H23B H 0.9622 0.2494 0.1711 0.113 Uiso 1 1 calc R
H23C H 0.9159 0.3339 0.1908 0.113 Uiso 1 1 calc R
C24 C 0.9000(5) 0.1686(3) 0.0184(4) 0.0895(18) Uani 1 1 d .
H24A H 0.8536 0.1288 -0.0170 0.134 Uiso 1 1 calc R
H24B H 0.9250 0.1474 0.0710 0.134 Uiso 1 1 calc R
H24C H 0.9791 0.1847 0.0015 0.134 Uiso 1 1 calc R
C25 C 0.6487(6) 0.2160(3) -0.1182(3) 0.0850(18) Uani 1 1 d .
H25A H 0.7028 0.2305 -0.1546 0.127 Uiso 1 1 calc R
H25B H 0.5570 0.2301 -0.1402 0.127 Uiso 1 1 calc R
H25C H 0.6550 0.1600 -0.1091 0.127 Uiso 1 1 calc R

loop_
_atom_site_aniso_label
_atom_site_aniso_U_11
_atom_site_aniso_U_22
_atom_site_aniso_U_33
_atom_site_aniso_U_23
_atom_site_aniso_U_13
_atom_site_aniso_U_12
Ir1 0.03835(8) 0.03572(9) 0.03500(8) -0.00095(7) 0.01723(6) -0.00211(7)
P1 0.0306(5) 0.0309(5) 0.0279(4) -0.0007(4) 0.0080(4) 0.0003(4)
S1 0.0642(7) 0.0387(6) 0.0478(6) -0.0092(5) 0.0318(5) -0.0085(5)
O1 0.0455(18) 0.0529(19) 0.078(2) -0.0019(16) 0.0040(16) 0.0047(14)
B1 0.058(3) 0.043(3) 0.045(3) 0.015(2) 0.015(2) 0.007(2)
B2 0.049(3) 0.033(3) 0.058(3) 0.006(2) 0.018(2) 0.002(2)
B3 0.039(3) 0.039(3) 0.041(3) 0.004(2) 0.007(2) 0.0043(19)
B4 0.057(3) 0.049(3) 0.029(2) 0.006(2) 0.014(2) 0.003(2)
B5 0.065(3) 0.053(3) 0.053(3) 0.015(2) 0.031(3) 0.002(3)
B6 0.054(3) 0.042(3) 0.058(3) 0.008(2) 0.021(2) -0.007(2)
B9 0.044(3) 0.045(3) 0.054(3) 0.013(2) 0.021(2) 0.007(2)
B10 0.038(3) 0.058(3) 0.074(4) 0.016(3) 0.016(3) -0.010(2)
B11 0.055(3) 0.044(3) 0.043(3) -0.004(2) 0.010(2) -0.013(2)
C1 0.054(3) 0.073(4) 0.057(3) 0.021(3) 0.000(2) 0.015(2)
C2 0.055(3) 0.070(3) 0.049(3) 0.005(2) -0.012(2) -0.002(2)
C3 0.050(3) 0.071(4) 0.100(4) 0.011(3) 0.011(3) 0.015(2)
C4 0.0328(19) 0.037(2) 0.0274(19) 0.0040(15) 0.0075(15) 0.0025(15)
C5 0.054(3) 0.041(2) 0.039(2) 0.0010(18) 0.0093(19) 0.0049(19)
C6 0.070(3) 0.045(3) 0.056(3) 0.008(2) 0.015(2) 0.020(2)
C7 0.042(2) 0.033(2) 0.034(2) 0.0008(16) 0.0146(17) -0.0046(16)
C8 0.0331(19) 0.031(2) 0.0295(19) 0.0046(15) 0.0091(15) 0.0013(15)
C9 0.051(2) 0.044(3) 0.041(2) 0.0016(18) 0.0025(19) 0.0010(19)
C10 0.039(2) 0.034(2) 0.0300(19) -0.0037(16) 0.0073(16) -0.0039(16)
C11 0.051(3) 0.046(3) 0.036(2) -0.0005(18) 0.0109(19) 0.0057(19)
C12 0.090(4) 0.044(3) 0.036(2) -0.0028(19) 0.022(2) 0.008(2)
C13 0.090(4) 0.048(3) 0.030(2) -0.0060(19) -0.003(2) -0.016(2)
C14 0.051(3) 0.067(3) 0.039(2) 0.000(2) 0.000(2) -0.013(2)
C15 0.037(2) 0.049(3) 0.045(2) 0.0013(19) 0.0093(18) -0.0036(18)
C16 0.053(2) 0.052(3) 0.038(2) 0.0099(19) 0.0183(19) -0.005(2)
C17 0.052(3) 0.041(2) 0.048(2) 0.0025(19) 0.021(2) -0.0107(19)
C18 0.038(2) 0.064(3) 0.050(3) 0.004(2) 0.0187(19) -0.011(2)
C19 0.055(3) 0.058(3) 0.065(3) 0.000(2) 0.041(2) -0.006(2)
C20 0.067(3) 0.055(3) 0.045(2) -0.002(2) 0.034(2) -0.014(2)
C21 0.074(3) 0.083(4) 0.062(3) 0.031(3) 0.015(3) -0.003(3)
C22 0.081(3) 0.046(3) 0.065(3) -0.007(2) 0.028(3) -0.019(2)
C23 0.043(3) 0.112(4) 0.073(3) 0.012(3) 0.018(2) -0.009(3)
C24 0.073(4) 0.084(4) 0.131(5) 0.002(4) 0.064(3) 0.019(3)
C25 0.119(5) 0.099(4) 0.052(3) -0.021(3) 0.051(3) -0.043(4)

loop_
_atom_type_symbol
_atom_type_description
_atom_type_scat_dispersion_real
_atom_type_scat_dispersion_imag
_atom_type_scat_source
C C 0.0033 0.0016 'International Tables Vol C Tables 4.2.6.8 and 6.1.1.4'
H H 0.0000 0.0000 'International Tables Vol C Tables 4.2.6.8 and 6.1.1.4'
B B 0.0013 0.0007 'International Tables Vol C Tables 4.2.6.8 and 6.1.1.4'
O O 0.0106 0.0060 'International Tables Vol C Tables 4.2.6.8 and 6.1.1.4'
P P 0.1023 0.0942 'International Tables Vol C Tables 4.2.6.8 and 6.1.1.4'
S S 0.1246 0.1234 'International Tables Vol C Tables 4.2.6.8 and 6.1.1.4'
Ir Ir -1.4442 7.9887 'International Tables Vol C Tables 4.2.6.8 and 6.1.1.4'

loop_
_geom_angle_atom_site_label_1
_geom_angle_atom_site_label_2
_geom_angle_atom_site_label_3
_geom_angle
C16 Ir1 C18 63.62(15)
C16 Ir1 S1 133.22(11)
C18 Ir1 S1 140.16(12)
C16 Ir1 C20 38.70(15)
C18 Ir1 C20 63.27(16)
S1 Ir1 C20 106.18(11)
C16 Ir1 C19 63.58(16)
C18 Ir1 C19 38.52(15)
S1 Ir1 C19 109.13(11)
C20 Ir1 C19 36.95(16)
C16 Ir1 C17 38.13(14)
C18 Ir1 C17 37.23(15)
S1 Ir1 C17 169.60(11)
C20 Ir1 C17 63.42(15)
C19 Ir1 C17 63.13(15)
C16 Ir1 P1 114.84(11)
C18 Ir1 P1 120.19(12)
S1 Ir1 P1 87.63(4)
C20 Ir1 P1 151.91(12)
C19 Ir1 P1 158.42(12)
C17 Ir1 P1 101.65(11)
C10 P1 C4 108.16(16)
C10 P1 C8 106.85(16)
C4 P1 C8 104.59(16)
C10 P1 Ir1 120.07(12)
C4 P1 Ir1 106.69(11)
C8 P1 Ir1 109.45(11)
C7 S1 Ir1 110.72(12)
B3 O1 C3 121.4(4)
B4 B1 B2 108.1(3)
B4 B1 B3 60.9(3)
B2 B1 B3 60.3(3)
B4 B1 B6 107.6(3)
B2 B1 B6 59.1(3)
B3 B1 B6 108.0(3)
B4 B1 B5 58.9(3)
B2 B1 B5 107.5(3)
B3 B1 B5 108.0(3)
B6 B1 B5 60.5(3)
C7 B2 B6 100.5(3)
C7 B2 B1 103.6(3)
B6 B2 B1 60.7(3)
C7 B2 B3 61.1(2)
B6 B2 B3 109.1(3)
B1 B2 B3 60.1(3)
C7 B2 B11 54.8(2)
B6 B2 B11 59.7(3)
B1 B2 B11 108.2(3)
B3 B2 B11 108.7(3)
O1 B3 C8 118.0(3)
O1 B3 B1 133.8(4)
C8 B3 B1 101.3(3)
O1 B3 C7 121.9(3)
C8 B3 C7 52.0(2)
B1 B3 C7 100.8(3)
O1 B3 B2 128.6(4)
C8 B3 B2 100.1(3)
B1 B3 B2 59.7(3)
C7 B3 B2 57.7(2)
O1 B3 B4 122.3(4)
C8 B3 B4 57.9(2)
B1 B3 B4 59.3(3)
C7 B3 B4 99.5(3)
B2 B3 B4 106.5(3)
C8 B4 B5 100.9(3)
C8 B4 B1 103.4(3)
B5 B4 B1 61.3(3)
C8 B4 B9 54.8(2)
B5 B4 B9 60.0(3)
B1 B4 B9 108.7(3)
C8 B4 B3 60.4(2)
B5 B4 B3 109.1(3)
B1 B4 B3 59.8(3)
B9 B4 B3 108.0(3)
B4 B5 B10 113.2(3)
B4 B5 B9 60.9(3)
B10 B5 B9 63.2(3)
B4 B5 B1 59.8(3)
B10 B5 B1 110.1(4)
B9 B5 B1 108.1(3)
B4 B5 B6 107.3(3)
B10 B5 B6 59.6(3)
B9 B5 B6 107.4(3)
B1 B5 B6 59.3(3)
B2 B6 B11 61.4(3)
B2 B6 B10 112.8(3)
B11 B6 B10 62.4(3)
B2 B6 B1 60.1(3)
B11 B6 B1 109.0(3)
B10 B6 B1 110.2(4)
B2 B6 B5 107.9(3)
B11 B6 B5 107.0(3)
B10 B6 B5 59.0(3)
B1 B6 B5 60.1(3)
C8 B9 B5 104.7(3)
C8 B9 B4 60.9(2)
B5 B9 B4 59.0(3)
C8 B9 B10 106.0(3)
B5 B9 B10 58.1(3)
B4 B9 B10 107.5(3)
B5 B10 B6 61.4(3)
B5 B10 B11 105.9(4)
B6 B10 B11 58.7(3)
B5 B10 B9 58.7(3)
B6 B10 B9 105.3(3)
B11 B10 B9 101.2(3)
C7 B11 B6 104.0(3)
C7 B11 B2 60.1(3)
B6 B11 B2 58.9(3)
C7 B11 B10 105.6(3)
B6 B11 B10 58.9(3)
B2 B11 B10 107.9(3)
C6 C1 C2 119.7(4)
C9 C2 C1 120.6(4)
C5 C4 C9 118.0(3)
C5 C4 P1 125.7(3)
C9 C4 P1 116.1(3)
C4 C5 C6 120.8(4)
C1 C6 C5 120.2(4)
C8 C7 B11 114.2(3)
C8 C7 B2 112.5(3)
B11 C7 B2 65.1(3)
C8 C7 B3 63.8(2)
B11 C7 B3 117.5(3)
B2 C7 B3 61.2(2)
C8 C7 S1 117.0(2)
B11 C7 S1 119.2(3)
B2 C7 S1 118.6(3)
B3 C7 S1 113.2(2)
C7 C8 B9 112.7(3)
C7 C8 B4 112.1(3)
B9 C8 B4 64.4(3)
C7 C8 B3 64.1(2)
B9 C8 B3 117.2(3)
B4 C8 B3 61.6(2)
C7 C8 P1 113.6(2)
B9 C8 P1 121.6(3)
B4 C8 P1 123.6(3)
B3 C8 P1 113.8(2)
C2 C9 C4 120.6(4)
C11 C10 C15 118.6(3)
C11 C10 P1 122.4(3)
C15 C10 P1 118.7(3)
C12 C11 C10 119.6(4)
C13 C12 C11 121.0(4)
C14 C13 C12 119.9(4)
C13 C14 C15 121.1(4)
C14 C15 C10 119.7(4)
C17 C16 C20 108.0(4)
C17 C16 C21 125.9(4)
C20 C16 C21 125.7(4)
C17 C16 Ir1 73.5(2)
C20 C16 Ir1 72.6(2)
C21 C16 Ir1 125.7(3)
C18 C17 C16 107.5(4)
C18 C17 C22 126.2(4)
C16 C17 C22 126.3(4)
C18 C17 Ir1 70.2(2)
C16 C17 Ir1 68.4(2)
C22 C17 Ir1 126.6(3)
C17 C18 C19 108.3(4)
C17 C18 C23 126.4(4)
C19 C18 C23 124.7(4)
C17 C18 Ir1 72.6(2)
C19 C18 Ir1 71.4(2)
C23 C18 Ir1 128.7(3)
C20 C19 C18 108.1(4)
C20 C19 C24 126.8(4)
C18 C19 C24 125.1(5)
C20 C19 Ir1 71.5(2)
C18 C19 Ir1 70.1(2)
C24 C19 Ir1 123.5(3)
C19 C20 C16 107.8(4)
C19 C20 C25 126.2(4)
C16 C20 C25 126.0(4)
C19 C20 Ir1 71.5(2)
C16 C20 Ir1 68.7(2)
C25 C20 Ir1 125.8(3)

loop_
_geom_bond_atom_site_label_1
_geom_bond_atom_site_label_2
_geom_bond_distance
Ir1 C16 2.158(4)
Ir1 C18 2.193(4)
Ir1 S1 2.1971(11)
Ir1 C20 2.210(4)
Ir1 C19 2.210(4)
Ir1 C17 2.224(4)
Ir1 P1 2.2880(10)
P1 C10 1.807(4)
P1 C4 1.822(3)
P1 C8 1.825(3)
S1 C7 1.812(3)
O1 B3 1.384(5)
O1 C3 1.427(5)
B1 B4 1.758(6)
B1 B2 1.760(7)
B1 B3 1.767(6)
B1 B6 1.771(7)
B1 B5 1.786(7)
B2 C7 1.707(6)
B2 B6 1.742(6)
B2 B3 1.770(6)
B2 B11 1.786(7)
B3 C8 1.765(5)
B3 C7 1.769(6)
B3 B4 1.786(6)
B4 C8 1.720(5)
B4 B5 1.743(7)
B4 B9 1.776(7)
B5 B10 1.750(8)
B5 B9 1.761(6)
B5 B6 1.793(7)
B6 B11 1.757(6)
B6 B10 1.761(7)
B9 C8 1.608(5)
B9 B10 1.840(7)
B10 B11 1.823(8)
B11 C7 1.608(6)
C1 C6 1.358(6)
C1 C2 1.376(6)
C2 C9 1.366(5)
C4 C5 1.378(5)
C4 C9 1.395(5)
C5 C6 1.387(5)
C7 C8 1.550(5)
C10 C11 1.389(5)
C10 C15 1.395(5)
C11 C12 1.389(5)
C12 C13 1.361(6)
C13 C14 1.348(6)
C14 C15 1.389(5)
C16 C17 1.433(5)
C16 C20 1.448(6)
C16 C21 1.493(6)
C17 C18 1.410(6)
C17 C22 1.499(6)
C18 C19 1.452(6)
C18 C23 1.503(6)
C19 C20 1.401(6)
C19 C24 1.499(6)
C20 C25 1.494(6)
